data_4336288
loop_
_publ_author_name
'Axel Schulz'
'Alexander Villinger'
'Andrea Westenkirchner'

_publ_contact_author_address
;
Universit\"at Rostock
Institut f\"ur Chemie
Abteilung f\"ur Anorganische Chemie
Albert-Einstein-Strasse 3a 
18059 Rostock
Bundesrepublik Deutschland
;
_publ_contact_author_email
;
axel.schulz@uni-rostock.de, alexander.villinger@uni-rostock.de'
;
_publ_contact_author_fax '+49 (0)381/498-6382'
_publ_contact_author_name 'Axel Schulz'
_publ_contact_author_phone '+49 (0)381/498-6400'
_publ_section_title
;
 Synthesis of 1,3-Dichloro-cyclo-1,3-diphosphadiazanes from Silylated
 Amino(dichloro)phosphanes
;
_journal_name_full 'Inorganic Chemistry'
_journal_page_first 11457
_journal_page_last 11468
_journal_paper_doi 10.1021/ic4017728
_journal_volume 52
_journal_year 2013
_chemical_formula_moiety 'C21 H38 Cl2 N P Si'
_chemical_formula_sum 'C21 H38 Cl2 N P Si'
_chemical_formula_weight 434.48
_chemical_name_systematic
;
N-(2,4,6-tri-tert.butylphenyl)-N-(trimethylsilyl)amino-dichlorophosphane
;
_space_group_IT_number 14
_symmetry_cell_setting monoclinic
_symmetry_Int_Tables_number 14
_symmetry_space_group_name_Hall '-P 2yn'
_symmetry_space_group_name_H-M 'P 1 21/n 1'
_atom_sites_solution_hydrogens geom
_atom_sites_solution_primary direct
_atom_sites_solution_secondary difmap
_audit_author_name 'Villinger, A.'
_audit_creation_method SHELXL-97
_cell_angle_alpha 90.00
_cell_angle_beta 101.559(4)
_cell_angle_gamma 90.00
_cell_formula_units_Z 4
_cell_length_a 10.2067(8)
_cell_length_b 12.3966(10)
_cell_length_c 19.7569(15)
_cell_measurement_reflns_used 3988
_cell_measurement_temperature 173(2)
_cell_measurement_theta_max 50.024
_cell_measurement_theta_min 5.328
_cell_volume 2449.1(3)
_computing_cell_refinement 'Bruker Apex V7.51A'
_computing_data_collection 'Bruker Apex V7.51A'
_computing_data_reduction 'Bruker SAINT'
_computing_molecular_graphics 'ORTEP-3v2.01 (Farrugia, 1997)'
_computing_publication_material SHELXL-97
_computing_structure_refinement 'SHELXL-97 (Sheldrick, 1997)'
_computing_structure_solution 'SHELXS-97 (Sheldrick, 1997)'
_diffrn_ambient_temperature 173(2)
_diffrn_measured_fraction_theta_full 0.999
_diffrn_measured_fraction_theta_max 0.999
_diffrn_measurement_device_type 'Bruker Apex Kappa II-CCD-diffractometer'
_diffrn_measurement_method 'phi and omega scans'
_diffrn_radiation_monochromator graphite
_diffrn_radiation_source 'sealed tube'
_diffrn_radiation_type MoK\a
_diffrn_radiation_wavelength 0.71073
_diffrn_reflns_av_R_equivalents 0.0615
_diffrn_reflns_av_sigmaI/netI 0.0599
_diffrn_reflns_limit_h_max 13
_diffrn_reflns_limit_h_min -12
_diffrn_reflns_limit_k_max 11
_diffrn_reflns_limit_k_min -15
_diffrn_reflns_limit_l_max 25
_diffrn_reflns_limit_l_min -25
_diffrn_reflns_number 24935
_diffrn_reflns_theta_full 27.00
_diffrn_reflns_theta_max 27.00
_diffrn_reflns_theta_min 2.47
_exptl_absorpt_coefficient_mu 0.386
_exptl_absorpt_correction_T_max 0.9735
_exptl_absorpt_correction_T_min 0.8102
_exptl_absorpt_correction_type multi-scan
_exptl_absorpt_process_details '(SADABS; Sheldrick, 2004)'
_exptl_crystal_colour colourless
_exptl_crystal_density_diffrn 1.178
_exptl_crystal_description needle
_exptl_crystal_F_000 936
_exptl_crystal_size_max 0.57
_exptl_crystal_size_mid 0.12
_exptl_crystal_size_min 0.07
_refine_diff_density_max 0.285
_refine_diff_density_min -0.256
_refine_diff_density_rms 0.058
_refine_ls_extinction_method none
_refine_ls_goodness_of_fit_ref 1.028
_refine_ls_hydrogen_treatment constr
_refine_ls_matrix_type full
_refine_ls_number_parameters 257
_refine_ls_number_reflns 5346
_refine_ls_number_restraints 3
_refine_ls_restrained_S_all 1.028
_refine_ls_R_factor_all 0.0737
_refine_ls_R_factor_gt 0.0407
_refine_ls_shift/su_max 0.000
_refine_ls_shift/su_mean 0.000
_refine_ls_structure_factor_coef Fsqd
_refine_ls_weighting_details 'calc w=1/[\s^2^(Fo^2^)+(0.0440P)^2^+0.0000P] where P=(Fo^2^+2Fc^2^)/3'
_refine_ls_weighting_scheme calc
_refine_ls_wR_factor_gt 0.0894
_refine_ls_wR_factor_ref 0.0978
_reflns_number_gt 3725
_reflns_number_total 5346
_reflns_threshold_expression >2\s(I)
_cod_data_source_file ic4017728_si_001_08.cif
_cod_data_source_block av_aw100_MesNtmsPCl2
_cod_original_sg_symbol_H-M 'P 21/n'
_cod_database_code 4336288

loop_
_symmetry_equiv_pos_as_xyz
'x, y, z'
'-x+1/2, y+1/2, -z+1/2'
'-x, -y, -z'
'x-1/2, -y-1/2, z-1/2'

loop_
_atom_site_label
_atom_site_type_symbol
_atom_site_fract_x
_atom_site_fract_y
_atom_site_fract_z
_atom_site_U_iso_or_equiv
_atom_site_adp_type
_atom_site_occupancy
_atom_site_symmetry_multiplicity
_atom_site_calc_flag
_atom_site_refinement_flags
_atom_site_disorder_assembly
_atom_site_disorder_group
N1 N -0.04741(15) 0.11203(12) 0.17524(7) 0.0184(4) Uani 1 1 d . . .
P1 P -0.06959(6) -0.01999(4) 0.18019(3) 0.02465(14) Uani 1 1 d . . .
Cl1 Cl -0.27799(6) -0.04963(5) 0.15313(3) 0.03653(16) Uani 1 1 d . . .
Cl2 Cl -0.06580(6) -0.04318(4) 0.28557(3) 0.03465(15) Uani 1 1 d . . .
Si1 Si -0.10116(6) 0.21682(5) 0.22754(3) 0.02252(15) Uani 1 1 d . . .
C1 C 0.03215(19) 0.15115(15) 0.12489(9) 0.0188(4) Uani 1 1 d . . .
C2 C -0.0354(2) 0.18401(15) 0.05772(9) 0.0209(4) Uani 1 1 d . . .
C3 C 0.0342(2) 0.24908(16) 0.02029(10) 0.0250(5) Uani 1 1 d . . .
H3 H -0.0109 0.2730 -0.0239 0.030 Uiso 1 1 calc R . .
C4 C 0.1656(2) 0.28162(16) 0.04302(10) 0.0253(5) Uani 1 1 d . A .
C5 C 0.2310(2) 0.23791(16) 0.10450(10) 0.0241(5) Uani 1 1 d . . .
H5 H 0.3231 0.2544 0.1197 0.029 Uiso 1 1 calc R . .
C6 C 0.17044(19) 0.17064(15) 0.14614(9) 0.0195(4) Uani 1 1 d . . .
C7 C -0.1767(2) 0.14696(17) 0.02065(10) 0.0257(5) Uani 1 1 d . . .
C8 C -0.2888(2) 0.17920(18) 0.05810(11) 0.0312(5) Uani 1 1 d . . .
H8A H -0.2958 0.2580 0.0591 0.047 Uiso 1 1 calc R . .
H8B H -0.2685 0.1514 0.1055 0.047 Uiso 1 1 calc R . .
H8C H -0.3738 0.1487 0.0336 0.047 Uiso 1 1 calc R . .
C9 C -0.1740(2) 0.02409(17) 0.00877(10) 0.0301(5) Uani 1 1 d . . .
H9A H -0.2657 -0.0027 -0.0054 0.045 Uiso 1 1 calc R . .
H9B H -0.1308 -0.0116 0.0517 0.045 Uiso 1 1 calc R . .
H9C H -0.1238 0.0086 -0.0275 0.045 Uiso 1 1 calc R . .
C10 C -0.2186(2) 0.1955(2) -0.05216(11) 0.0425(6) Uani 1 1 d . . .
H10A H -0.2215 0.2743 -0.0488 0.064 Uiso 1 1 calc R . .
H10B H -0.3073 0.1684 -0.0738 0.064 Uiso 1 1 calc R . .
H10C H -0.1537 0.1747 -0.0802 0.064 Uiso 1 1 calc R . .
C11 C 0.2358(2) 0.36001(19) 0.00220(11) 0.0330(5) Uani 1 1 d . . .
C12A C 0.1557(4) 0.3799(4) -0.07074(16) 0.0652(11) Uani 0.846(4) 1 d PD A 1
H12A H 0.1384 0.3110 -0.0952 0.098 Uiso 0.846(4) 1 calc PR A 1
H12B H 0.2069 0.4270 -0.0957 0.098 Uiso 0.846(4) 1 calc PR A 1
H12C H 0.0706 0.4145 -0.0681 0.098 Uiso 0.846(4) 1 calc PR A 1
C13A C 0.3702(3) 0.3120(3) -0.0061(2) 0.0677(12) Uani 0.846(4) 1 d PD A 1
H13A H 0.4266 0.3000 0.0396 0.101 Uiso 0.846(4) 1 calc PR A 1
H13B H 0.4151 0.3620 -0.0323 0.101 Uiso 0.846(4) 1 calc PR A 1
H13C H 0.3548 0.2431 -0.0308 0.101 Uiso 0.846(4) 1 calc PR A 1
C14A C 0.2586(4) 0.4651(3) 0.04065(18) 0.0621(11) Uani 0.846(4) 1 d PD A 1
H14A H 0.1723 0.4958 0.0452 0.093 Uiso 0.846(4) 1 calc PR A 1
H14B H 0.3047 0.5154 0.0151 0.093 Uiso 0.846(4) 1 calc PR A 1
H14C H 0.3135 0.4525 0.0867 0.093 Uiso 0.846(4) 1 calc PR A 1
C12B C 0.3849(18) 0.3817(19) 0.0361(9) 0.0652(11) Uani 0.154(4) 1 d PD A 2
H12D H 0.4343 0.3134 0.0411 0.098 Uiso 0.154(4) 1 calc PR A 2
H12E H 0.3899 0.4144 0.0817 0.098 Uiso 0.154(4) 1 calc PR A 2
H12F H 0.4242 0.4309 0.0068 0.098 Uiso 0.154(4) 1 calc PR A 2
C13B C 0.164(2) 0.4747(16) 0.0038(12) 0.0677(12) Uani 0.154(4) 1 d PD A 2
H13D H 0.2052 0.5272 -0.0227 0.101 Uiso 0.154(4) 1 calc PR A 2
H13E H 0.1749 0.4994 0.0517 0.101 Uiso 0.154(4) 1 calc PR A 2
H13F H 0.0689 0.4677 -0.0166 0.101 Uiso 0.154(4) 1 calc PR A 2
C14B C 0.222(2) 0.3290(16) -0.0701(10) 0.0621(11) Uani 0.154(4) 1 d PD A 2
H14D H 0.2708 0.3805 -0.0936 0.093 Uiso 0.154(4) 1 calc PR A 2
H14E H 0.1273 0.3292 -0.0925 0.093 Uiso 0.154(4) 1 calc PR A 2
H14F H 0.2591 0.2565 -0.0729 0.093 Uiso 0.154(4) 1 calc PR A 2
C15 C 0.27415(19) 0.12252(16) 0.20765(9) 0.0228(5) Uani 1 1 d . . .
C16 C 0.3798(2) 0.06155(19) 0.17649(11) 0.0333(5) Uani 1 1 d . . .
H16A H 0.4491 0.0331 0.2138 0.050 Uiso 1 1 calc R . .
H16B H 0.4205 0.1111 0.1480 0.050 Uiso 1 1 calc R . .
H16C H 0.3369 0.0018 0.1479 0.050 Uiso 1 1 calc R . .
C17 C 0.3452(2) 0.21431(18) 0.25352(10) 0.0334(5) Uani 1 1 d . . .
H17A H 0.2794 0.2548 0.2733 0.050 Uiso 1 1 calc R . .
H17B H 0.3886 0.2628 0.2256 0.050 Uiso 1 1 calc R . .
H17C H 0.4127 0.1837 0.2909 0.050 Uiso 1 1 calc R . .
C18 C 0.2246(2) 0.04156(17) 0.25422(10) 0.0302(5) Uani 1 1 d . . .
H18A H 0.3002 0.0151 0.2889 0.045 Uiso 1 1 calc R . .
H18B H 0.1820 -0.0191 0.2265 0.045 Uiso 1 1 calc R . .
H18C H 0.1594 0.0763 0.2774 0.045 Uiso 1 1 calc R . .
C19 C -0.0922(2) 0.34694(16) 0.18264(11) 0.0317(5) Uani 1 1 d . . .
H19A H -0.0004 0.3592 0.1766 0.048 Uiso 1 1 calc R . .
H19B H -0.1191 0.4056 0.2102 0.048 Uiso 1 1 calc R . .
H19C H -0.1525 0.3449 0.1373 0.048 Uiso 1 1 calc R . .
C20 C 0.0097(2) 0.22967(19) 0.31403(10) 0.0347(5) Uani 1 1 d . . .
H20A H 0.0095 0.1617 0.3394 0.052 Uiso 1 1 calc R . .
H20B H -0.0229 0.2880 0.3398 0.052 Uiso 1 1 calc R . .
H20C H 0.1009 0.2460 0.3086 0.052 Uiso 1 1 calc R . .
C21 C -0.2715(2) 0.18855(18) 0.24238(11) 0.0307(5) Uani 1 1 d . . .
H21A H -0.3363 0.1953 0.1987 0.046 Uiso 1 1 calc R . .
H21B H -0.2936 0.2403 0.2759 0.046 Uiso 1 1 calc R . .
H21C H -0.2747 0.1151 0.2604 0.046 Uiso 1 1 calc R . .

loop_
_atom_site_aniso_label
_atom_site_aniso_U_11
_atom_site_aniso_U_22
_atom_site_aniso_U_33
_atom_site_aniso_U_23
_atom_site_aniso_U_13
_atom_site_aniso_U_12
N1 0.0171(9) 0.0187(9) 0.0190(8) -0.0005(6) 0.0027(7) 0.0003(7)
P1 0.0253(3) 0.0189(3) 0.0292(3) 0.0007(2) 0.0042(2) -0.0013(2)
Cl1 0.0294(3) 0.0354(3) 0.0432(3) 0.0020(2) 0.0031(3) -0.0125(2)
Cl2 0.0367(3) 0.0336(3) 0.0334(3) 0.0100(2) 0.0065(2) -0.0038(2)
Si1 0.0207(3) 0.0226(3) 0.0243(3) -0.0049(2) 0.0043(2) -0.0007(2)
C1 0.0192(11) 0.0161(10) 0.0213(10) -0.0022(8) 0.0047(8) 0.0015(8)
C2 0.0204(11) 0.0208(10) 0.0204(10) -0.0021(8) 0.0016(8) 0.0036(8)
C3 0.0289(13) 0.0260(11) 0.0195(10) 0.0036(8) 0.0031(9) 0.0055(9)
C4 0.0295(13) 0.0215(11) 0.0268(11) -0.0002(8) 0.0103(9) 0.0009(9)
C5 0.0175(11) 0.0265(12) 0.0278(11) -0.0010(9) 0.0031(9) 0.0002(9)
C6 0.0211(11) 0.0171(10) 0.0202(10) -0.0017(8) 0.0038(8) 0.0008(8)
C7 0.0222(12) 0.0286(12) 0.0233(10) -0.0005(9) -0.0027(9) 0.0019(9)
C8 0.0192(12) 0.0317(12) 0.0388(12) -0.0055(10) -0.0033(10) 0.0022(9)
C9 0.0274(13) 0.0334(13) 0.0273(11) -0.0068(9) 0.0002(9) -0.0023(10)
C10 0.0414(15) 0.0471(15) 0.0306(12) 0.0056(11) -0.0126(11) -0.0040(12)
C11 0.0339(14) 0.0343(13) 0.0332(12) 0.0087(10) 0.0125(10) -0.0004(10)
C12A 0.069(3) 0.083(3) 0.0446(18) 0.0312(19) 0.0136(18) -0.017(2)
C13A 0.058(2) 0.071(3) 0.089(3) 0.031(2) 0.054(2) 0.0108(19)
C14A 0.089(3) 0.039(2) 0.067(2) 0.0029(16) 0.037(2) -0.0186(19)
C12B 0.069(3) 0.083(3) 0.0446(18) 0.0312(19) 0.0136(18) -0.017(2)
C13B 0.058(2) 0.071(3) 0.089(3) 0.031(2) 0.054(2) 0.0108(19)
C14B 0.089(3) 0.039(2) 0.067(2) 0.0029(16) 0.037(2) -0.0186(19)
C15 0.0173(11) 0.0242(11) 0.0241(10) 0.0007(8) -0.0022(8) -0.0008(9)
C16 0.0241(13) 0.0380(14) 0.0356(12) 0.0007(10) 0.0005(10) 0.0069(10)
C17 0.0325(13) 0.0350(13) 0.0294(11) -0.0023(10) -0.0020(10) -0.0056(10)
C18 0.0240(12) 0.0314(13) 0.0319(11) 0.0081(9) -0.0019(9) 0.0048(10)
C19 0.0354(14) 0.0231(12) 0.0380(12) -0.0071(9) 0.0108(10) -0.0012(10)
C20 0.0316(13) 0.0416(14) 0.0302(11) -0.0129(10) 0.0042(10) 0.0025(11)
C21 0.0270(13) 0.0318(13) 0.0353(12) -0.0059(10) 0.0111(10) 0.0005(10)

loop_
_atom_type_symbol
_atom_type_description
_atom_type_scat_dispersion_real
_atom_type_scat_dispersion_imag
_atom_type_scat_source
C C 0.0033 0.0016 'International Tables Vol C Tables 4.2.6.8 and 6.1.1.4'
H H 0.0000 0.0000 'International Tables Vol C Tables 4.2.6.8 and 6.1.1.4'
N N 0.0061 0.0033 'International Tables Vol C Tables 4.2.6.8 and 6.1.1.4'
P P 0.1023 0.0942 'International Tables Vol C Tables 4.2.6.8 and 6.1.1.4'
Cl Cl 0.1484 0.1585 'International Tables Vol C Tables 4.2.6.8 and 6.1.1.4'
Si Si 0.0817 0.0704 'International Tables Vol C Tables 4.2.6.8 and 6.1.1.4'

loop_
_geom_angle_atom_site_label_1
_geom_angle_atom_site_label_2
_geom_angle_atom_site_label_3
_geom_angle
C1 N1 P1 117.46(12)
C1 N1 Si1 114.60(11)
P1 N1 Si1 127.85(9)
N1 P1 Cl2 102.63(6)
N1 P1 Cl1 107.36(6)
Cl2 P1 Cl1 92.56(3)
N1 Si1 C19 107.56(8)
N1 Si1 C21 110.82(8)
C19 Si1 C21 112.22(10)
N1 Si1 C20 112.82(9)
C19 Si1 C20 106.66(10)
C21 Si1 C20 106.76(10)
C6 C1 C2 119.77(17)
C6 C1 N1 120.33(15)
C2 C1 N1 119.25(16)
C3 C2 C1 117.33(17)
C3 C2 C7 116.70(16)
C1 C2 C7 125.82(17)
C2 C3 C4 124.33(18)
C2 C3 H3 117.8
C4 C3 H3 117.8
C5 C4 C3 116.03(18)
C5 C4 C11 121.33(19)
C3 C4 C11 122.63(18)
C4 C5 C6 124.11(19)
C4 C5 H5 117.9
C6 C5 H5 117.9
C5 C6 C1 117.42(17)
C5 C6 C15 112.02(16)
C1 C6 C15 130.41(17)
C8 C7 C10 104.75(17)
C8 C7 C9 111.62(17)
C10 C7 C9 104.72(17)
C8 C7 C2 114.07(16)
C10 C7 C2 112.55(18)
C9 C7 C2 108.72(16)
C7 C8 H8A 109.5
C7 C8 H8B 109.5
H8A C8 H8B 109.5
C7 C8 H8C 109.5
H8A C8 H8C 109.5
H8B C8 H8C 109.5
C7 C9 H9A 109.5
C7 C9 H9B 109.5
H9A C9 H9B 109.5
C7 C9 H9C 109.5
H9A C9 H9C 109.5
H9B C9 H9C 109.5
C7 C10 H10A 109.5
C7 C10 H10B 109.5
H10A C10 H10B 109.5
C7 C10 H10C 109.5
H10A C10 H10C 109.5
H10B C10 H10C 109.5
C14B C11 C14A 134.3(8)
C14B C11 C12A 36.0(9)
C14A C11 C12A 109.6(2)
C14B C11 C4 112.7(8)
C14A C11 C4 108.99(19)
C12A C11 C4 112.4(2)
C14B C11 C13A 72.9(10)
C14A C11 C13A 109.9(3)
C12A C11 C13A 106.4(2)
C4 C11 C13A 109.5(2)
C14B C11 C12B 111.1(11)
C14A C11 C12B 66.1(9)
C12A C11 C12B 132.0(6)
C4 C11 C12B 113.8(6)
C13A C11 C12B 45.2(9)
C14B C11 C13B 107.4(11)
C14A C11 C13B 41.0(8)
C12A C11 C13B 73.5(8)
C4 C11 C13B 106.8(6)
C13A C11 C13B 140.2(7)
C12B C11 C13B 104.4(11)
C11 C12A H12A 109.5
C11 C12A H12B 109.5
C11 C12A H12C 109.5
C11 C13A H13A 109.5
C11 C13A H13B 109.5
C11 C13A H13C 109.5
C11 C14A H14A 109.5
C11 C14A H14B 109.5
C11 C14A H14C 109.5
C11 C12B H12D 109.5
C11 C12B H12E 109.5
H12D C12B H12E 109.5
C11 C12B H12F 109.5
H12D C12B H12F 109.5
H12E C12B H12F 109.5
C11 C13B H13D 109.5
C11 C13B H13E 109.5
H13D C13B H13E 109.5
C11 C13B H13F 109.5
H13D C13B H13F 109.5
H13E C13B H13F 109.5
C11 C14B H14D 109.5
C11 C14B H14E 109.5
H14D C14B H14E 109.5
C11 C14B H14F 109.5
H14D C14B H14F 109.5
H14E C14B H14F 109.5
C18 C15 C17 107.86(16)
C18 C15 C16 105.25(17)
C17 C15 C16 108.19(17)
C18 C15 C6 117.96(16)
C17 C15 C6 109.94(16)
C16 C15 C6 107.21(15)
C15 C16 H16A 109.5
C15 C16 H16B 109.5
H16A C16 H16B 109.5
C15 C16 H16C 109.5
H16A C16 H16C 109.5
H16B C16 H16C 109.5
C15 C17 H17A 109.5
C15 C17 H17B 109.5
H17A C17 H17B 109.5
C15 C17 H17C 109.5
H17A C17 H17C 109.5
H17B C17 H17C 109.5
C15 C18 H18A 109.5
C15 C18 H18B 109.5
H18A C18 H18B 109.5
C15 C18 H18C 109.5
H18A C18 H18C 109.5
H18B C18 H18C 109.5
Si1 C19 H19A 109.5
Si1 C19 H19B 109.5
H19A C19 H19B 109.5
Si1 C19 H19C 109.5
H19A C19 H19C 109.5
H19B C19 H19C 109.5
Si1 C20 H20A 109.5
Si1 C20 H20B 109.5
H20A C20 H20B 109.5
Si1 C20 H20C 109.5
H20A C20 H20C 109.5
H20B C20 H20C 109.5
Si1 C21 H21A 109.5
Si1 C21 H21B 109.5
H21A C21 H21B 109.5
Si1 C21 H21C 109.5
H21A C21 H21C 109.5
H21B C21 H21C 109.5

loop_
_geom_bond_atom_site_label_1
_geom_bond_atom_site_label_2
_geom_bond_distance
N1 C1 1.486(2)
N1 P1 1.6577(16)
N1 Si1 1.8121(16)
P1 Cl2 2.0944(8)
P1 Cl1 2.1189(8)
Si1 C19 1.852(2)
Si1 C21 1.854(2)
Si1 C20 1.857(2)
C1 C6 1.410(3)
C1 C2 1.427(2)
C2 C3 1.384(3)
C2 C7 1.551(3)
C3 C4 1.385(3)
C3 H3 0.9500
C4 C5 1.375(3)
C4 C11 1.530(3)
C5 C6 1.399(3)
C5 H5 0.9500
C6 C15 1.561(3)
C7 C8 1.535(3)
C7 C10 1.539(3)
C7 C9 1.542(3)
C8 H8A 0.9800
C8 H8B 0.9800
C8 H8C 0.9800
C9 H9A 0.9800
C9 H9B 0.9800
C9 H9C 0.9800
C10 H10A 0.9800
C10 H10B 0.9800
C10 H10C 0.9800
C11 C14B 1.459(18)
C11 C14A 1.502(4)
C11 C12A 1.528(4)
C11 C13A 1.534(4)
C11 C12B 1.558(18)
C11 C13B 1.602(18)
C12A H12A 0.9800
C12A H12B 0.9800
C12A H12C 0.9800
C13A H13A 0.9800
C13A H13B 0.9800
C13A H13C 0.9800
C14A H14A 0.9800
C14A H14B 0.9800
C14A H14C 0.9800
C12B H12D 0.9800
C12B H12E 0.9800
C12B H12F 0.9800
C13B H13D 0.9800
C13B H13E 0.9800
C13B H13F 0.9800
C14B H14D 0.9800
C14B H14E 0.9800
C14B H14F 0.9800
C15 C18 1.516(3)
C15 C17 1.542(3)
C15 C16 1.543(3)
C16 H16A 0.9800
C16 H16B 0.9800
C16 H16C 0.9800
C17 H17A 0.9800
C17 H17B 0.9800
C17 H17C 0.9800
C18 H18A 0.9800
C18 H18B 0.9800
C18 H18C 0.9800
C19 H19A 0.9800
C19 H19B 0.9800
C19 H19C 0.9800
C20 H20A 0.9800
C20 H20B 0.9800
C20 H20C 0.9800
C21 H21A 0.9800
C21 H21B 0.9800
C21 H21C 0.9800

loop_
_geom_torsion_atom_site_label_1
_geom_torsion_atom_site_label_2
_geom_torsion_atom_site_label_3
_geom_torsion_atom_site_label_4
_geom_torsion
C1 N1 P1 Cl2 144.60(11)
Si1 N1 P1 Cl2 -31.75(11)
C1 N1 P1 Cl1 -118.63(12)
Si1 N1 P1 Cl1 65.02(11)
C1 N1 Si1 C19 19.62(14)
P1 N1 Si1 C19 -163.94(11)
C1 N1 Si1 C21 142.62(13)
P1 N1 Si1 C21 -40.94(14)
C1 N1 Si1 C20 -97.72(14)
P1 N1 Si1 C20 78.72(14)
P1 N1 C1 C6 -94.42(18)
Si1 N1 C1 C6 82.41(18)
P1 N1 C1 C2 94.82(18)
Si1 N1 C1 C2 -88.34(17)
C6 C1 C2 C3 -10.0(3)
N1 C1 C2 C3 160.85(17)
C6 C1 C2 C7 165.51(18)
N1 C1 C2 C7 -23.7(3)
C1 C2 C3 C4 1.8(3)
C7 C2 C3 C4 -174.08(19)
C2 C3 C4 C5 5.4(3)
C2 C3 C4 C11 -175.61(19)
C3 C4 C5 C6 -4.7(3)
C11 C4 C5 C6 176.29(19)
C4 C5 C6 C1 -3.2(3)
C4 C5 C6 C15 172.86(18)
C2 C1 C6 C5 10.6(3)
N1 C1 C6 C5 -160.14(17)
C2 C1 C6 C15 -164.57(18)
N1 C1 C6 C15 24.7(3)
C3 C2 C7 C8 -122.2(2)
C1 C2 C7 C8 62.3(3)
C3 C2 C7 C10 -3.1(3)
C1 C2 C7 C10 -178.57(19)
C3 C2 C7 C9 112.47(19)
C1 C2 C7 C9 -63.0(2)
C5 C4 C11 C14B 128.9(11)
C3 C4 C11 C14B -50.1(11)
C5 C4 C11 C14A -70.3(3)
C3 C4 C11 C14A 110.8(3)
C5 C4 C11 C12A 168.0(3)
C3 C4 C11 C12A -11.0(3)
C5 C4 C11 C13A 49.9(3)
C3 C4 C11 C13A -129.1(3)
C5 C4 C11 C12B 1.2(11)
C3 C4 C11 C12B -177.7(10)
C5 C4 C11 C13B -113.4(10)
C3 C4 C11 C13B 67.6(10)
C5 C6 C15 C18 -175.61(18)
C1 C6 C15 C18 -0.3(3)
C5 C6 C15 C17 60.2(2)
C1 C6 C15 C17 -124.4(2)
C5 C6 C15 C16 -57.2(2)
C1 C6 C15 C16 118.2(2)
